data_7007486
loop_
_publ_author_name
'Chen, Chun-Long'
'Ellsworth, Joseph M.'
'Goforth, Andrea M.'
'Smith, Mark D.'
'Su, Cheng-Yong'
'Zur Loye, Hans-Conrad'

_publ_section_title
;
 A new 2-carboxylate-substituted 4,4'-bipyridine ligand: coordination
 chemistry of 4,4'-bipyridine-2-carboxylic acid and its synthetic
 intermediate 2-methyl-4,4'-bipyridine.
;
_journal_issue 44
_journal_name_full 'Dalton transactions (Cambridge, England : 2003)'
_journal_page_first 5278
_journal_page_last 5286
_journal_paper_doi 10.1039/b606280f
_journal_year 2006
_chemical_formula_moiety 'C11 H14 Mn N4 O8'
_chemical_formula_sum 'C11 H14 Mn N4 O8'
_chemical_formula_weight 385.20
_chemical_name_systematic
;
?
;
_space_group_IT_number 14
_symmetry_cell_setting monoclinic
_symmetry_space_group_name_Hall '-P 2ybc'
_symmetry_space_group_name_H-M 'P 1 21/c 1'
_atom_sites_solution_hydrogens mixed
_atom_sites_solution_primary direct
_atom_sites_solution_secondary difmap
_audit_creation_method SHELXL-97
_cell_angle_alpha 90.00
_cell_angle_beta 113.671(2)
_cell_angle_gamma 90.00
_cell_formula_units_Z 8
_cell_length_a 24.007(3)
_cell_length_b 7.2451(9)
_cell_length_c 19.331(2)
_cell_measurement_reflns_used 7482
_cell_measurement_temperature 150(1)
_cell_measurement_theta_max 25.122
_cell_measurement_theta_min 2.300
_cell_volume 3079.4(6)
_computing_cell_refinement 'SAINT+ NT V6.22 (Bruker, 2001)'
_computing_data_collection 'SMART NT V5.625 (Bruker, 2000)'
_computing_data_reduction 'SAINT+ NT V6.22'
_computing_molecular_graphics 'SHELXTL V6.1 (Sheldrick, 2000)'
_computing_publication_material 'SHELXTL V6.1'
_computing_structure_refinement 'SHELXL-97 (Sheldrick, 1997)'
_computing_structure_solution 'SHELXS-97 (Sheldrick, 1990)'
_diffrn_ambient_temperature 150(1)
_diffrn_measured_fraction_theta_full 0.998
_diffrn_measured_fraction_theta_max 0.998
_diffrn_measurement_device_type 'Bruker SMART APEX CCD diffractometer'
_diffrn_measurement_method 'omega scans'
_diffrn_radiation_monochromator graphite
_diffrn_radiation_source 'fine-focus sealed tube'
_diffrn_radiation_type MoK\a
_diffrn_radiation_wavelength 0.71073
_diffrn_reflns_av_R_equivalents 0.0833
_diffrn_reflns_av_sigmaI/netI 0.0542
_diffrn_reflns_limit_h_max 28
_diffrn_reflns_limit_h_min -28
_diffrn_reflns_limit_k_max 8
_diffrn_reflns_limit_k_min -8
_diffrn_reflns_limit_l_max 23
_diffrn_reflns_limit_l_min -22
_diffrn_reflns_number 29733
_diffrn_reflns_theta_full 25.15
_diffrn_reflns_theta_max 25.15
_diffrn_reflns_theta_min 0.93
_diffrn_standards_decay_% 0
_exptl_absorpt_coefficient_mu 0.908
_exptl_absorpt_correction_type none
_exptl_crystal_colour colorless
_exptl_crystal_density_diffrn 1.662
_exptl_crystal_density_method 'not measured'
_exptl_crystal_description plate
_exptl_crystal_F_000 1576
_exptl_crystal_size_max 0.24
_exptl_crystal_size_mid 0.16
_exptl_crystal_size_min 0.10
_refine_diff_density_max 0.508
_refine_diff_density_min -0.308
_refine_diff_density_rms 0.073
_refine_ls_extinction_method none
_refine_ls_goodness_of_fit_ref 1.125
_refine_ls_hydrogen_treatment mixed
_refine_ls_matrix_type full
_refine_ls_number_parameters 461
_refine_ls_number_reflns 5505
_refine_ls_number_restraints 28
_refine_ls_restrained_S_all 1.122
_refine_ls_R_factor_all 0.0500
_refine_ls_R_factor_gt 0.0452
_refine_ls_shift/su_max 0.001
_refine_ls_shift/su_mean 0.000
_refine_ls_structure_factor_coef Fsqd
_refine_ls_weighting_details 'calc w=1/[\s^2^(Fo^2^)+(0.0452P)^2^+0.1310P] where P=(Fo^2^+2Fc^2^)/3'
_refine_ls_weighting_scheme calc
_refine_ls_wR_factor_gt 0.0958
_refine_ls_wR_factor_ref 0.0980
_reflns_number_gt 5182
_reflns_number_total 5505
_reflns_threshold_expression >2sigma(I)
_cod_data_source_file b606280f.txt
_cod_data_source_block mp
_cod_depositor_comments
;
The following automatic conversions were performed:
'_symmetry_cell_setting' value 'Monoclinic' changed to 'monoclinic'
according to '/home/saulius/struct/CIF-dictionaries/cif_core.dic'
dictionary named 'cif_core.dic' version 2.4.1 from 2010-06-29.

Automatic conversion script
Id: cif_fix_enum 1527 2010-12-29 10:47:43Z saulius 
;
_cod_original_cell_volume 3079.5(7)
_cod_original_sg_symbol_H-M 'P 21/c'
_cod_database_code 7007486

loop_
_symmetry_equiv_pos_as_xyz
'x, y, z'
'-x, y+1/2, -z+1/2'
'-x, -y, -z'
'x, -y-1/2, z-1/2'

loop_
_atom_site_label
_atom_site_type_symbol
_atom_site_fract_x
_atom_site_fract_y
_atom_site_fract_z
_atom_site_U_iso_or_equiv
_atom_site_adp_type
_atom_site_occupancy
_atom_site_symmetry_multiplicity
_atom_site_calc_flag
_atom_site_refinement_flags
_atom_site_disorder_assembly
_atom_site_disorder_group
Mn1 Mn 0.29557(3) 0.18741(8) 0.45043(4) 0.02316(16) Uani 1 1 d . . .
Mn2 Mn 0.20669(3) 0.71043(8) 0.64524(4) 0.02550(17) Uani 1 1 d . . .
C1 C 0.36374(17) 0.0892(6) 0.6230(2) 0.0249(9) Uani 1 1 d . . .
H1 H 0.3247 0.0441 0.6160 0.030 Uiso 1 1 calc R . .
C2 C 0.40907(16) 0.0859(5) 0.6944(2) 0.0221(9) Uani 1 1 d . . .
H2 H 0.4012 0.0429 0.7360 0.026 Uiso 1 1 calc R . .
C3 C 0.46690(16) 0.1469(5) 0.7047(2) 0.0239(9) Uani 1 1 d . . .
C4 C 0.47674(17) 0.2051(5) 0.6422(2) 0.0237(9) Uani 1 1 d . . .
H4 H 0.5162 0.2417 0.6472 0.028 Uiso 1 1 calc R . .
C5 C 0.42854(18) 0.2088(6) 0.5731(3) 0.0293(10) Uani 1 1 d . . .
H5 H 0.4353 0.2524 0.5307 0.035 Uiso 1 1 calc R . .
C6 C 0.62037(18) 0.0917(6) 0.8636(3) 0.0299(10) Uani 1 1 d . . .
H6 H 0.6601 0.0534 0.8705 0.036 Uiso 1 1 calc R . .
C7 C 0.57582(16) 0.0979(6) 0.7911(2) 0.0256(9) Uani 1 1 d . . .
H7 H 0.5850 0.0687 0.7489 0.031 Uiso 1 1 calc R . .
C8 C 0.51713(17) 0.1482(5) 0.7815(2) 0.0226(9) Uani 1 1 d . . .
C9 C 0.50662(18) 0.1959(5) 0.8442(2) 0.0254(9) Uani 1 1 d . . .
H9 H 0.4671 0.2331 0.8388 0.031 Uiso 1 1 calc R . .
C10 C 0.55361(19) 0.1895(5) 0.9149(3) 0.0301(10) Uani 1 1 d . . .
C11 C 0.5445(2) 0.2434(8) 0.9852(3) 0.0484(13) Uani 1 1 d . . .
H11A H 0.5462 0.1329 1.0151 0.073 Uiso 1 1 calc R . .
H11B H 0.5047 0.3030 0.9707 0.073 Uiso 1 1 calc R . .
H11C H 0.5766 0.3294 1.0152 0.073 Uiso 1 1 calc R . .
C12 C 0.13781(17) 0.5724(5) 0.7456(2) 0.0274(9) Uani 1 1 d . . .
H12 H 0.1769 0.5254 0.7763 0.033 Uiso 1 1 calc R . .
C13 C 0.09327(16) 0.5640(5) 0.7731(2) 0.0252(9) Uani 1 1 d . . .
H13 H 0.1021 0.5157 0.8221 0.030 Uiso 1 1 calc R . .
C14 C 0.03489(17) 0.6271(5) 0.7283(2) 0.0243(9) Uani 1 1 d . . .
C15 C 0.02480(18) 0.6930(6) 0.6565(2) 0.0289(10) Uani 1 1 d . . .
H15 H -0.0147 0.7310 0.6230 0.035 Uiso 1 1 calc R . .
C16 C 0.07293(17) 0.7024(6) 0.6347(2) 0.0280(10) Uani 1 1 d . . .
H16 H 0.0657 0.7535 0.5866 0.034 Uiso 1 1 calc R . .
C17 C -0.11722(17) 0.5772(5) 0.7413(3) 0.0276(9) Uani 1 1 d . . .
H17 H -0.1574 0.5393 0.7100 0.033 Uiso 1 1 calc R . .
C18 C -0.07410(16) 0.5788(5) 0.7105(2) 0.0266(9) Uani 1 1 d . . .
H18 H -0.0849 0.5472 0.6590 0.032 Uiso 1 1 calc R . .
C19 C -0.01406(16) 0.6282(5) 0.7571(2) 0.0231(9) Uani 1 1 d . . .
C20 C -0.00202(19) 0.6761(5) 0.8311(3) 0.0296(10) Uani 1 1 d . . .
H20 H 0.0382 0.7079 0.8645 0.036 Uiso 1 1 calc R . .
C21 C -0.04898(19) 0.6777(6) 0.8568(3) 0.0315(10) Uani 1 1 d . . .
C22 C -0.0380(2) 0.7345(8) 0.9350(3) 0.0445(12) Uani 1 1 d . . .
H22A H -0.0713 0.8140 0.9341 0.067 Uiso 1 1 calc R . .
H22B H 0.0005 0.8023 0.9571 0.067 Uiso 1 1 calc R . .
H22C H -0.0359 0.6246 0.9656 0.067 Uiso 1 1 calc R . .
N1 N 0.37202(15) 0.1533(5) 0.5626(2) 0.0255(8) Uani 1 1 d . . .
N2 N 0.61028(14) 0.1370(5) 0.9246(2) 0.0303(8) Uani 1 1 d . . .
N3 N 0.12945(14) 0.6433(5) 0.6778(2) 0.0282(8) Uani 1 1 d . . .
N4 N -0.10588(15) 0.6253(5) 0.8120(2) 0.0304(8) Uani 1 1 d . . .
N5 N 0.33201(16) 0.1624(5) 0.3332(2) 0.0316(9) Uani 1 1 d . . .
N6 N 0.18694(15) 0.1957(5) 0.4665(2) 0.0290(8) Uani 1 1 d . . .
N7 N 0.17610(16) 0.6914(5) 0.4930(2) 0.0351(9) Uani 1 1 d . . .
N8 N 0.30344(15) 0.8241(5) 0.7741(2) 0.0281(8) Uani 1 1 d . . .
O1 O 0.28217(15) -0.1076(5) 0.43707(19) 0.0372(8) Uani 1 1 d D . .
H1A H 0.269(2) -0.165(7) 0.464(3) 0.067(6) Uiso 1 1 d D . .
H1B H 0.263(2) -0.122(9) 0.3907(14) 0.067(6) Uiso 1 1 d D . .
O2 O 0.31029(14) 0.4770(4) 0.44632(16) 0.0320(7) Uani 1 1 d D . .
H2A H 0.332(2) 0.550(6) 0.479(3) 0.067(6) Uiso 1 1 d D . .
H2B H 0.316(2) 0.512(8) 0.409(2) 0.067(6) Uiso 1 1 d D . .
O3 O 0.23807(15) 0.4306(4) 0.65161(19) 0.0371(7) Uani 1 1 d D . .
H3A H 0.263(2) 0.380(7) 0.690(2) 0.067(6) Uiso 1 1 d D . .
H3B H 0.234(3) 0.371(7) 0.613(2) 0.067(6) Uiso 1 1 d D . .
O4 O 0.18178(15) 0.9942(4) 0.6285(2) 0.0372(7) Uani 1 1 d D . .
H4A H 0.154(2) 1.040(7) 0.638(3) 0.067(6) Uiso 1 1 d D . .
H4B H 0.179(2) 1.037(8) 0.5871(19) 0.067(6) Uiso 1 1 d D . .
O11 O 0.27754(12) 0.1914(4) 0.32570(18) 0.0328(7) Uani 1 1 d . . .
O12 O 0.37163(14) 0.1486(5) 0.39893(18) 0.0396(8) Uani 1 1 d . . .
O13 O 0.34455(15) 0.1501(5) 0.27763(18) 0.0416(8) Uani 1 1 d . . .
O14 O 0.23597(13) 0.2192(5) 0.52457(17) 0.0365(8) Uani 1 1 d . . .
O15 O 0.19079(13) 0.1951(4) 0.40424(18) 0.0367(7) Uani 1 1 d . . .
O16 O 0.13840(14) 0.1740(5) 0.4734(2) 0.0513(10) Uani 1 1 d . . .
O17 O 0.22837(12) 0.7501(4) 0.53816(17) 0.0324(7) Uani 1 1 d . . .
O18 O 0.14075(14) 0.6398(5) 0.52274(19) 0.0434(8) Uani 1 1 d . . .
O19 O 0.16269(16) 0.6891(5) 0.42504(19) 0.0516(9) Uani 1 1 d . . .
O20 O 0.25789(14) 0.7585(5) 0.7831(2) 0.0428(8) Uani 1 1 d . . .
O21 O 0.30322(13) 0.8147(4) 0.70926(17) 0.0334(7) Uani 1 1 d . . .
O22 O 0.34656(12) 0.8943(5) 0.82677(17) 0.0379(8) Uani 1 1 d . . .

loop_
_atom_site_aniso_label
_atom_site_aniso_U_11
_atom_site_aniso_U_22
_atom_site_aniso_U_33
_atom_site_aniso_U_23
_atom_site_aniso_U_13
_atom_site_aniso_U_12
Mn1 0.0236(3) 0.0221(3) 0.0219(3) 0.0006(3) 0.0072(3) 0.0034(2)
Mn2 0.0208(3) 0.0289(4) 0.0264(3) -0.0035(3) 0.0091(3) -0.0034(3)
C1 0.022(2) 0.026(2) 0.027(2) 0.0009(17) 0.0095(17) 0.0005(16)
C2 0.0217(19) 0.0168(19) 0.028(2) 0.0050(16) 0.0107(17) 0.0018(15)
C3 0.0215(19) 0.0149(18) 0.033(2) 0.0021(17) 0.0081(17) 0.0051(15)
C4 0.023(2) 0.020(2) 0.028(2) -0.0014(18) 0.0103(18) -0.0028(16)
C5 0.035(2) 0.023(2) 0.033(3) 0.0061(19) 0.017(2) 0.0087(18)
C6 0.021(2) 0.027(2) 0.043(3) 0.008(2) 0.0139(19) 0.0008(17)
C7 0.023(2) 0.026(2) 0.025(2) 0.0018(18) 0.0071(17) -0.0020(16)
C8 0.025(2) 0.0114(18) 0.030(2) 0.0029(16) 0.0084(17) -0.0010(15)
C9 0.025(2) 0.021(2) 0.032(2) 0.0015(18) 0.0141(19) -0.0009(16)
C10 0.035(2) 0.020(2) 0.033(2) -0.0034(19) 0.012(2) -0.0074(18)
C11 0.048(3) 0.054(3) 0.045(3) -0.004(3) 0.020(3) -0.001(3)
C12 0.0196(19) 0.025(2) 0.032(2) 0.0009(18) 0.0046(17) -0.0016(16)
C13 0.0224(19) 0.021(2) 0.029(2) 0.0019(17) 0.0075(17) -0.0031(16)
C14 0.025(2) 0.0137(19) 0.028(2) -0.0018(17) 0.0053(17) -0.0024(15)
C15 0.024(2) 0.030(2) 0.028(2) 0.001(2) 0.0057(18) -0.0017(17)
C16 0.025(2) 0.026(2) 0.027(2) 0.0074(19) 0.0046(19) -0.0008(17)
C17 0.0217(19) 0.019(2) 0.040(3) 0.004(2) 0.0098(19) -0.0016(15)
C18 0.023(2) 0.025(2) 0.027(2) 0.0022(18) 0.0048(18) -0.0006(16)
C19 0.022(2) 0.0161(18) 0.028(2) -0.0013(17) 0.0068(17) -0.0011(16)
C20 0.030(2) 0.023(2) 0.032(2) 0.0027(19) 0.0084(19) -0.0009(17)
C21 0.039(2) 0.025(2) 0.029(3) 0.0025(19) 0.012(2) -0.0043(19)
C22 0.044(3) 0.051(3) 0.040(3) 0.005(3) 0.018(3) 0.003(2)
N1 0.0234(17) 0.0258(19) 0.0268(19) 0.0014(15) 0.0095(15) 0.0043(14)
N2 0.0271(19) 0.032(2) 0.028(2) 0.0061(16) 0.0080(16) -0.0059(15)
N3 0.0238(17) 0.0247(19) 0.034(2) 0.0001(16) 0.0099(15) -0.0018(14)
N4 0.0293(18) 0.0251(19) 0.037(2) 0.0019(17) 0.0139(17) 0.0017(15)
N5 0.038(2) 0.031(2) 0.030(2) -0.0059(16) 0.0179(18) -0.0002(16)
N6 0.0249(18) 0.030(2) 0.033(2) 0.0041(16) 0.0122(17) 0.0041(14)
N7 0.032(2) 0.035(2) 0.030(2) -0.0058(17) 0.0037(17) -0.0059(16)
N8 0.0293(19) 0.0268(18) 0.029(2) -0.0011(15) 0.0123(17) -0.0011(15)
O1 0.0448(19) 0.0277(16) 0.040(2) 0.0041(15) 0.0184(16) 0.0010(14)
O2 0.0400(17) 0.0247(16) 0.0267(18) -0.0005(13) 0.0087(14) -0.0021(13)
O3 0.0488(19) 0.0288(17) 0.0294(18) -0.0027(14) 0.0111(16) 0.0063(14)
O4 0.0451(18) 0.0351(17) 0.043(2) 0.0055(16) 0.0296(17) 0.0092(15)
O11 0.0307(16) 0.0379(18) 0.0287(16) -0.0030(13) 0.0107(13) -0.0022(13)
O12 0.0364(16) 0.048(2) 0.0273(18) -0.0004(15) 0.0053(15) 0.0051(14)
O13 0.0519(19) 0.050(2) 0.0304(19) -0.0069(15) 0.0241(16) 0.0023(16)
O14 0.0298(17) 0.049(2) 0.0228(17) -0.0030(14) 0.0027(15) 0.0089(14)
O15 0.0360(16) 0.0472(19) 0.0257(17) -0.0027(14) 0.0111(14) -0.0001(13)
O16 0.0332(18) 0.074(3) 0.055(2) 0.0008(19) 0.0257(17) 0.0018(16)
O17 0.0247(15) 0.0398(17) 0.0271(17) -0.0074(14) 0.0045(13) -0.0032(13)
O18 0.0371(18) 0.057(2) 0.036(2) 0.0017(16) 0.0148(15) -0.0130(16)
O19 0.054(2) 0.074(3) 0.0233(19) -0.0081(18) 0.0116(16) -0.0154(18)
O20 0.0303(17) 0.055(2) 0.043(2) 0.0059(17) 0.0137(16) -0.0131(15)
O21 0.0292(15) 0.0423(17) 0.0305(17) -0.0063(13) 0.0139(13) -0.0075(13)
O22 0.0296(16) 0.047(2) 0.0288(17) -0.0091(15) 0.0031(14) -0.0135(14)

loop_
_atom_type_symbol
_atom_type_description
_atom_type_scat_dispersion_real
_atom_type_scat_dispersion_imag
_atom_type_scat_source
C C 0.0033 0.0016 'International Tables Vol C Tables 4.2.6.8 and 6.1.1.4'
H H 0.0000 0.0000 'International Tables Vol C Tables 4.2.6.8 and 6.1.1.4'
N N 0.0061 0.0033 'International Tables Vol C Tables 4.2.6.8 and 6.1.1.4'
O O 0.0106 0.0060 'International Tables Vol C Tables 4.2.6.8 and 6.1.1.4'
Mn Mn 0.3368 0.7283 'International Tables Vol C Tables 4.2.6.8 and 6.1.1.4'

loop_
_geom_angle_atom_site_label_1
_geom_angle_atom_site_label_2
_geom_angle_atom_site_label_3
_geom_angle
_geom_angle_site_symmetry_1
_geom_angle_site_symmetry_3
_geom_angle_publ_flag
O2 Mn1 O1 170.58(12) . . ?
O2 Mn1 N1 93.52(12) . . ?
O1 Mn1 N1 91.82(13) . . ?
O2 Mn1 O11 84.94(11) . . ?
O1 Mn1 O11 85.98(12) . . ?
N1 Mn1 O11 140.15(12) . . ?
O2 Mn1 O15 97.63(11) . . ?
O1 Mn1 O15 83.73(12) . . ?
N1 Mn1 O15 136.51(13) . . ?
O11 Mn1 O15 82.84(11) . . ?
O2 Mn1 O14 94.29(12) . . ?
O1 Mn1 O14 94.03(12) . . ?
N1 Mn1 O14 83.42(12) . . ?
O11 Mn1 O14 136.43(10) . . ?
O15 Mn1 O14 54.00(10) . . ?
O2 Mn1 O12 86.30(11) . . ?
O1 Mn1 O12 86.37(12) . . ?
N1 Mn1 O12 85.67(11) . . ?
O11 Mn1 O12 54.49(10) . . ?
O15 Mn1 O12 136.76(11) . . ?
O14 Mn1 O12 169.08(10) . . ?
O4 Mn2 O3 171.95(13) . . ?
O4 Mn2 N3 92.23(12) . . ?
O3 Mn2 N3 95.16(13) . . ?
O4 Mn2 O21 85.68(12) . . ?
O3 Mn2 O21 91.42(12) . . ?
N3 Mn2 O21 134.24(12) . . ?
O4 Mn2 O18 91.30(13) . . ?
O3 Mn2 O18 85.99(12) . . ?
N3 Mn2 O18 86.35(12) . . ?
O21 Mn2 O18 139.35(11) . . ?
O4 Mn2 O17 84.01(12) . . ?
O3 Mn2 O17 88.23(12) . . ?
N3 Mn2 O17 141.01(12) . . ?
O21 Mn2 O17 84.31(10) . . ?
O18 Mn2 O17 55.08(10) . . ?
O4 Mn2 O20 90.91(13) . . ?
O3 Mn2 O20 93.44(12) . . ?
N3 Mn2 O20 80.61(12) . . ?
O21 Mn2 O20 53.78(10) . . ?
O18 Mn2 O20 166.84(11) . . ?
O17 Mn2 O20 138.07(10) . . ?
N1 C1 C2 123.1(4) . . ?
N1 C1 H1 118.5 . . ?
C2 C1 H1 118.5 . . ?
C1 C2 C3 118.7(4) . . ?
C1 C2 H2 120.7 . . ?
C3 C2 H2 120.7 . . ?
C4 C3 C2 118.8(4) . . ?
C4 C3 C8 120.9(3) . . ?
C2 C3 C8 120.4(4) . . ?
C5 C4 C3 118.9(4) . . ?
C5 C4 H4 120.6 . . ?
C3 C4 H4 120.6 . . ?
N1 C5 C4 122.9(4) . . ?
N1 C5 H5 118.5 . . ?
C4 C5 H5 118.5 . . ?
N2 C6 C7 123.1(4) . . ?
N2 C6 H6 118.4 . . ?
C7 C6 H6 118.4 . . ?
C6 C7 C8 118.2(4) . . ?
C6 C7 H7 120.9 . . ?
C8 C7 H7 120.9 . . ?
C9 C8 C7 118.7(4) . . ?
C9 C8 C3 121.2(3) . . ?
C7 C8 C3 120.1(4) . . ?
C8 C9 C10 119.8(4) . . ?
C8 C9 H9 120.1 . . ?
C10 C9 H9 120.1 . . ?
N2 C10 C9 121.6(4) . . ?
N2 C10 C11 116.7(4) . . ?
C9 C10 C11 121.7(4) . . ?
C10 C11 H11A 109.5 . . ?
C10 C11 H11B 109.5 . . ?
H11A C11 H11B 109.5 . . ?
C10 C11 H11C 109.5 . . ?
H11A C11 H11C 109.5 . . ?
H11B C11 H11C 109.5 . . ?
N3 C12 C13 124.0(4) . . ?
N3 C12 H12 118.0 . . ?
C13 C12 H12 118.0 . . ?
C12 C13 C14 119.2(4) . . ?
C12 C13 H13 120.4 . . ?
C14 C13 H13 120.4 . . ?
C15 C14 C13 117.4(4) . . ?
C15 C14 C19 121.5(3) . . ?
C13 C14 C19 121.1(4) . . ?
C16 C15 C14 119.2(4) . . ?
C16 C15 H15 120.4 . . ?
C14 C15 H15 120.4 . . ?
N3 C16 C15 123.7(4) . . ?
N3 C16 H16 118.1 . . ?
C15 C16 H16 118.1 . . ?
N4 C17 C18 124.0(4) . . ?
N4 C17 H17 118.0 . . ?
C18 C17 H17 118.0 . . ?
C17 C18 C19 118.5(4) . . ?
C17 C18 H18 120.8 . . ?
C19 C18 H18 120.8 . . ?
C20 C19 C18 117.5(4) . . ?
C20 C19 C14 121.2(3) . . ?
C18 C19 C14 121.3(4) . . ?
C19 C20 C21 120.3(4) . . ?
C19 C20 H20 119.9 . . ?
C21 C20 H20 119.9 . . ?
N4 C21 C20 121.4(4) . . ?
N4 C21 C22 117.0(4) . . ?
C20 C21 C22 121.6(4) . . ?
C21 C22 H22A 109.5 . . ?
C21 C22 H22B 109.5 . . ?
H22A C22 H22B 109.5 . . ?
C21 C22 H22C 109.5 . . ?
H22A C22 H22C 109.5 . . ?
H22B C22 H22C 109.5 . . ?
C1 N1 C5 117.6(4) . . ?
C1 N1 Mn1 122.3(3) . . ?
C5 N1 Mn1 120.0(3) . . ?
C6 N2 C10 118.4(4) . . ?
C12 N3 C16 116.3(4) . . ?
C12 N3 Mn2 122.7(3) . . ?
C16 N3 Mn2 120.0(3) . . ?
C17 N4 C21 118.2(4) . . ?
O13 N5 O12 122.0(4) . . ?
O13 N5 O11 120.9(4) . . ?
O12 N5 O11 117.1(4) . . ?
O16 N6 O15 123.0(4) . . ?
O16 N6 O14 120.1(4) . . ?
O15 N6 O14 117.0(3) . . ?
O19 N7 O18 123.6(4) . . ?
O19 N7 O17 120.1(4) . . ?
O18 N7 O17 116.3(4) . . ?
O22 N8 O21 120.9(4) . . ?
O22 N8 O20 121.7(4) . . ?
O21 N8 O20 117.4(4) . . ?
Mn1 O1 H1A 120(4) . . ?
Mn1 O1 H1B 104(4) . . ?
H1A O1 H1B 115(6) . . ?
Mn1 O2 H2A 132(4) . . ?
Mn1 O2 H2B 115(4) . . ?
H2A O2 H2B 102(6) . . ?
Mn2 O3 H3A 125(4) . . ?
Mn2 O3 H3B 122(4) . . ?
H3A O3 H3B 111(6) . . ?
Mn2 O4 H4A 124(4) . . ?
Mn2 O4 H4B 114(4) . . ?
H4A O4 H4B 108(5) . . ?
N5 O11 Mn1 97.4(2) . . ?
N5 O12 Mn1 91.0(2) . . ?
N6 O14 Mn1 91.3(2) . . ?
N6 O15 Mn1 96.8(2) . . ?
N7 O17 Mn2 93.3(2) . . ?
N7 O18 Mn2 95.3(2) . . ?
N8 O20 Mn2 89.3(2) . . ?
N8 O21 Mn2 99.0(2) . . ?

loop_
_geom_bond_atom_site_label_1
_geom_bond_atom_site_label_2
_geom_bond_distance
_geom_bond_site_symmetry_2
_geom_bond_publ_flag
Mn1 O2 2.134(3) . ?
Mn1 O1 2.162(3) . ?
Mn1 N1 2.221(3) . ?
Mn1 O11 2.272(3) . ?
Mn1 O15 2.308(3) . ?
Mn1 O14 2.409(3) . ?
Mn1 O12 2.421(3) . ?
Mn2 O4 2.130(3) . ?
Mn2 O3 2.149(3) . ?
Mn2 N3 2.238(3) . ?
Mn2 O21 2.274(3) . ?
Mn2 O18 2.316(3) . ?
Mn2 O17 2.346(3) . ?
Mn2 O20 2.470(4) . ?
C1 N1 1.344(5) . ?
C1 C2 1.373(5) . ?
C1 H1 0.9500 . ?
C2 C3 1.393(5) . ?
C2 H2 0.9500 . ?
C3 C4 1.385(6) . ?
C3 C8 1.490(6) . ?
C4 C5 1.373(6) . ?
C4 H4 0.9500 . ?
C5 N1 1.350(5) . ?
C5 H5 0.9500 . ?
C6 N2 1.335(6) . ?
C6 C7 1.381(6) . ?
C6 H6 0.9500 . ?
C7 C8 1.394(5) . ?
C7 H7 0.9500 . ?
C8 C9 1.379(6) . ?
C9 C10 1.380(6) . ?
C9 H9 0.9500 . ?
C10 N2 1.351(5) . ?
C10 C11 1.512(7) . ?
C11 H11A 0.9800 . ?
C11 H11B 0.9800 . ?
C11 H11C 0.9800 . ?
C12 N3 1.345(5) . ?
C12 C13 1.374(6) . ?
C12 H12 0.9500 . ?
C13 C14 1.396(5) . ?
C13 H13 0.9500 . ?
C14 C15 1.393(6) . ?
C14 C19 1.489(6) . ?
C15 C16 1.381(6) . ?
C15 H15 0.9500 . ?
C16 N3 1.346(5) . ?
C16 H16 0.9500 . ?
C17 N4 1.327(6) . ?
C17 C18 1.386(6) . ?
C17 H17 0.9500 . ?
C18 C19 1.405(5) . ?
C18 H18 0.9500 . ?
C19 C20 1.384(6) . ?
C20 C21 1.403(6) . ?
C20 H20 0.9500 . ?
C21 N4 1.346(5) . ?
C21 C22 1.485(7) . ?
C22 H22A 0.9800 . ?
C22 H22B 0.9800 . ?
C22 H22C 0.9800 . ?
N5 O13 1.229(5) . ?
N5 O12 1.249(5) . ?
N5 O11 1.274(4) . ?
N6 O16 1.235(4) . ?
N6 O15 1.243(5) . ?
N6 O14 1.271(4) . ?
N7 O19 1.220(5) . ?
N7 O18 1.259(5) . ?
N7 O17 1.280(4) . ?
N8 O22 1.233(4) . ?
N8 O21 1.253(5) . ?
N8 O20 1.267(5) . ?
O1 H1A 0.83(2) . ?
O1 H1B 0.83(2) . ?
O2 H2A 0.83(2) . ?
O2 H2B 0.83(2) . ?
O3 H3A 0.83(2) . ?
O3 H3B 0.83(2) . ?
O4 H4A 0.83(2) . ?
O4 H4B 0.84(2) . ?

loop_
_geom_hbond_atom_site_label_D
_geom_hbond_atom_site_label_H
_geom_hbond_atom_site_label_A
_geom_hbond_distance_DH
_geom_hbond_distance_HA
_geom_hbond_distance_DA
_geom_hbond_angle_DHA
_geom_hbond_site_symmetry_A
O1 H1A O17 0.83(2) 2.11(3) 2.929(5) 167(6) 1_545
O1 H1A O19 0.83(2) 2.57(5) 3.149(5) 128(5) 1_545
O1 H1B O20 0.83(2) 2.26(4) 3.000(5) 147(5) 4_565
O2 H2A N2 0.83(2) 1.93(3) 2.718(4) 159(6) 2_656
O2 H2B O22 0.83(2) 2.11(2) 2.930(4) 170(5) 4_575
O3 H3A O13 0.83(2) 2.02(3) 2.795(5) 155(5) 4_566
O3 H3A O11 0.83(2) 2.56(4) 3.232(5) 140(5) 4_566
O3 H3A N5 0.83(2) 2.61(3) 3.392(5) 157(5) 4_566
O3 H3B O14 0.83(2) 2.05(2) 2.877(5) 173(6) .
O4 H4A N4 0.83(2) 1.88(3) 2.689(5) 164(6) 2_556
O4 H4B O16 0.84(2) 2.25(3) 3.044(5) 159(5) 1_565
O4 H4B O14 0.84(2) 2.53(4) 3.237(5) 143(5) 1_565
O4 H4B N6 0.84(2) 2.67(2) 3.502(5) 171(5) 1_565

loop_
_geom_torsion_atom_site_label_1
_geom_torsion_atom_site_label_2
_geom_torsion_atom_site_label_3
_geom_torsion_atom_site_label_4
_geom_torsion
_geom_torsion_site_symmetry_1
_geom_torsion_site_symmetry_2
_geom_torsion_site_symmetry_3
_geom_torsion_site_symmetry_4
_geom_torsion_publ_flag
N1 C1 C2 C3 -1.9(6) . . . . ?
C1 C2 C3 C4 -1.3(5) . . . . ?
C1 C2 C3 C8 179.1(3) . . . . ?
C2 C3 C4 C5 3.0(5) . . . . ?
C8 C3 C4 C5 -177.3(3) . . . . ?
C3 C4 C5 N1 -1.9(6) . . . . ?
N2 C6 C7 C8 -2.1(6) . . . . ?
C6 C7 C8 C9 2.4(6) . . . . ?
C6 C7 C8 C3 -176.7(3) . . . . ?
C4 C3 C8 C9 142.2(4) . . . . ?
C2 C3 C8 C9 -38.2(5) . . . . ?
C4 C3 C8 C7 -38.8(5) . . . . ?
C2 C3 C8 C7 140.9(4) . . . . ?
C7 C8 C9 C10 -1.3(6) . . . . ?
C3 C8 C9 C10 177.7(3) . . . . ?
C8 C9 C10 N2 -0.1(6) . . . . ?
C8 C9 C10 C11 179.0(4) . . . . ?
N3 C12 C13 C14 1.9(6) . . . . ?
C12 C13 C14 C15 1.2(6) . . . . ?
C12 C13 C14 C19 -177.3(3) . . . . ?
C13 C14 C15 C16 -3.5(6) . . . . ?
C19 C14 C15 C16 175.0(4) . . . . ?
C14 C15 C16 N3 3.2(6) . . . . ?
N4 C17 C18 C19 2.2(6) . . . . ?
C17 C18 C19 C20 -1.2(6) . . . . ?
C17 C18 C19 C14 178.1(3) . . . . ?
C15 C14 C19 C20 -139.3(4) . . . . ?
C13 C14 C19 C20 39.1(6) . . . . ?
C15 C14 C19 C18 41.4(6) . . . . ?
C13 C14 C19 C18 -140.1(4) . . . . ?
C18 C19 C20 C21 -1.3(6) . . . . ?
C14 C19 C20 C21 179.4(4) . . . . ?
C19 C20 C21 N4 3.1(6) . . . . ?
C19 C20 C21 C22 -177.9(4) . . . . ?
C2 C1 N1 C5 3.0(6) . . . . ?
C2 C1 N1 Mn1 -172.7(3) . . . . ?
C4 C5 N1 C1 -1.1(6) . . . . ?
C4 C5 N1 Mn1 174.8(3) . . . . ?
O2 Mn1 N1 C1 120.1(3) . . . . ?
O1 Mn1 N1 C1 -67.6(3) . . . . ?
O11 Mn1 N1 C1 -153.5(3) . . . . ?
O15 Mn1 N1 C1 15.2(4) . . . . ?
O14 Mn1 N1 C1 26.2(3) . . . . ?
O12 Mn1 N1 C1 -153.8(3) . . . . ?
O2 Mn1 N1 C5 -55.5(3) . . . . ?
O1 Mn1 N1 C5 116.7(3) . . . . ?
O11 Mn1 N1 C5 30.8(4) . . . . ?
O15 Mn1 N1 C5 -160.5(3) . . . . ?
O14 Mn1 N1 C5 -149.5(3) . . . . ?
O12 Mn1 N1 C5 30.5(3) . . . . ?
C7 C6 N2 C10 0.7(6) . . . . ?
C9 C10 N2 C6 0.4(6) . . . . ?
C11 C10 N2 C6 -178.8(4) . . . . ?
C13 C12 N3 C16 -2.4(6) . . . . ?
C13 C12 N3 Mn2 166.5(3) . . . . ?
C15 C16 N3 C12 -0.2(6) . . . . ?
C15 C16 N3 Mn2 -169.3(3) . . . . ?
O4 Mn2 N3 C12 -119.9(3) . . . . ?
O3 Mn2 N3 C12 63.3(3) . . . . ?
O21 Mn2 N3 C12 -33.7(4) . . . . ?
O18 Mn2 N3 C12 149.0(3) . . . . ?
O17 Mn2 N3 C12 156.9(3) . . . . ?
O20 Mn2 N3 C12 -29.3(3) . . . . ?
O4 Mn2 N3 C16 48.5(3) . . . . ?
O3 Mn2 N3 C16 -128.3(3) . . . . ?
O21 Mn2 N3 C16 134.7(3) . . . . ?
O18 Mn2 N3 C16 -42.6(3) . . . . ?
O17 Mn2 N3 C16 -34.7(4) . . . . ?
O20 Mn2 N3 C16 139.1(3) . . . . ?
C18 C17 N4 C21 -0.5(6) . . . . ?
C20 C21 N4 C17 -2.2(6) . . . . ?
C22 C21 N4 C17 178.8(4) . . . . ?
O13 N5 O11 Mn1 178.9(3) . . . . ?
O12 N5 O11 Mn1 -1.7(4) . . . . ?
O2 Mn1 O11 N5 90.0(2) . . . . ?
O1 Mn1 O11 N5 -87.5(2) . . . . ?
N1 Mn1 O11 N5 0.6(3) . . . . ?
O15 Mn1 O11 N5 -171.6(2) . . . . ?
O14 Mn1 O11 N5 -179.1(2) . . . . ?
O12 Mn1 O11 N5 0.9(2) . . . . ?
O13 N5 O12 Mn1 -179.0(3) . . . . ?
O11 N5 O12 Mn1 1.5(3) . . . . ?
O2 Mn1 O12 N5 -87.4(2) . . . . ?
O1 Mn1 O12 N5 86.7(2) . . . . ?
N1 Mn1 O12 N5 178.8(3) . . . . ?
O11 Mn1 O12 N5 -0.9(2) . . . . ?
O15 Mn1 O12 N5 9.8(3) . . . . ?
O14 Mn1 O12 N5 179.1(5) . . . . ?
O16 N6 O14 Mn1 170.3(3) . . . . ?
O15 N6 O14 Mn1 -9.4(3) . . . . ?
O2 Mn1 O14 N6 101.9(2) . . . . ?
O1 Mn1 O14 N6 -73.7(2) . . . . ?
N1 Mn1 O14 N6 -165.0(2) . . . . ?
O11 Mn1 O14 N6 14.7(3) . . . . ?
O15 Mn1 O14 N6 5.6(2) . . . . ?
O12 Mn1 O14 N6 -165.4(5) . . . . ?
O16 N6 O15 Mn1 -169.8(3) . . . . ?
O14 N6 O15 Mn1 9.9(4) . . . . ?
O2 Mn1 O15 N6 -95.5(2) . . . . ?
O1 Mn1 O15 N6 93.9(2) . . . . ?
N1 Mn1 O15 N6 7.9(3) . . . . ?
O11 Mn1 O15 N6 -179.4(2) . . . . ?
O14 Mn1 O15 N6 -5.7(2) . . . . ?
O12 Mn1 O15 N6 171.8(2) . . . . ?
O19 N7 O17 Mn2 177.8(4) . . . . ?
O18 N7 O17 Mn2 -1.6(4) . . . . ?
O4 Mn2 O17 N7 -94.9(2) . . . . ?
O3 Mn2 O17 N7 87.3(2) . . . . ?
N3 Mn2 O17 N7 -8.7(3) . . . . ?
O21 Mn2 O17 N7 178.9(2) . . . . ?
O18 Mn2 O17 N7 1.0(2) . . . . ?
O20 Mn2 O17 N7 -179.5(2) . . . . ?
O19 N7 O18 Mn2 -177.8(4) . . . . ?
O17 N7 O18 Mn2 1.6(4) . . . . ?
O4 Mn2 O18 N7 80.8(3) . . . . ?
O3 Mn2 O18 N7 -91.6(3) . . . . ?
N3 Mn2 O18 N7 173.0(3) . . . . ?
O21 Mn2 O18 N7 -4.1(3) . . . . ?
O17 Mn2 O18 N7 -1.0(2) . . . . ?
O20 Mn2 O18 N7 -179.6(5) . . . . ?
O22 N8 O20 Mn2 173.2(3) . . . . ?
O21 N8 O20 Mn2 -7.0(3) . . . . ?
O4 Mn2 O20 N8 -79.7(2) . . . . ?
O3 Mn2 O20 N8 93.5(2) . . . . ?
N3 Mn2 O20 N8 -171.8(3) . . . . ?
O21 Mn2 O20 N8 4.2(2) . . . . ?
O18 Mn2 O20 N8 -179.4(5) . . . . ?
O17 Mn2 O20 N8 2.3(3) . . . . ?
O22 N8 O21 Mn2 -172.5(3) . . . . ?
O20 N8 O21 Mn2 7.7(4) . . . . ?
O4 Mn2 O21 N8 90.0(2) . . . . ?
O3 Mn2 O21 N8 -97.6(2) . . . . ?
N3 Mn2 O21 N8 1.0(3) . . . . ?
O18 Mn2 O21 N8 176.9(2) . . . . ?
O17 Mn2 O21 N8 174.4(2) . . . . ?
O20 Mn2 O21 N8 -4.3(2) . . . . ?
